data_2228872
loop_
_publ_author_name
'Lee, Eunsil'
'Lee, Yonghee'
'Yun, Hoseop'

_publ_section_title
;
 Cs~0.49~NbPS~6~
;
_journal_coeditor_code SI2311
_journal_issue 1
_journal_name_full 'Acta Crystallographica Section E'
_journal_page_first i4
_journal_paper_doi 10.1107/S1600536810052724
_journal_volume 67
_journal_year 2011
_chemical_formula_iupac 'Cs0.49 Nb P S6'
_chemical_formula_sum 'Cs0.49 Nb P S6'
_chemical_formula_weight 380.95
_chemical_name_systematic
;
caesium niobium phosphorus hexasulfide
;
_space_group_IT_number 122
_symmetry_cell_setting tetragonal
_symmetry_space_group_name_Hall 'I -4 2bw'
_symmetry_space_group_name_H-M 'I -4 2 d'
_audit_creation_method 'WinGX routine CIF_UPDATE'
_cell_angle_alpha 90
_cell_angle_beta 90
_cell_angle_gamma 90
_cell_formula_units_Z 16
_cell_length_a 15.9477(3)
_cell_length_b 15.9477(3)
_cell_length_c 13.2461(3)
_cell_measurement_reflns_used 14367
_cell_measurement_temperature 290.0(10)
_cell_measurement_theta_max 27.5
_cell_measurement_theta_min 3.25
_cell_volume 3368.87(12)
_computing_cell_refinement 'RAPID-AUTO (Rigaku, 2006)'
_computing_data_collection 'RAPID-AUTO (Rigaku, 2006)'
_computing_data_reduction 'RAPID-AUTO (Rigaku, 2006)'
_computing_molecular_graphics 'locally modified version of ORTEP (Johnson, 1965)'
_computing_publication_material 'WinGX (Farrugia, 1999)'
_computing_structure_refinement 'SHELXL97 (Sheldrick, 2008)'
_computing_structure_solution 'SHELXS97 (Sheldrick, 2008)'
_diffrn_ambient_temperature 290.0(10)
_diffrn_measured_fraction_theta_full 0.998
_diffrn_measured_fraction_theta_max 0.998
_diffrn_measurement_device_type 'Rigaku R-AXIS RAPID'
_diffrn_measurement_method \w
_diffrn_radiation_type MoK\a
_diffrn_radiation_wavelength 0.71073
_diffrn_reflns_av_R_equivalents 0.0321
_diffrn_reflns_limit_h_max 20
_diffrn_reflns_limit_h_min -20
_diffrn_reflns_limit_k_max 20
_diffrn_reflns_limit_k_min -20
_diffrn_reflns_limit_l_max 17
_diffrn_reflns_limit_l_min -16
_diffrn_reflns_number 16125
_diffrn_reflns_theta_full 27.46
_diffrn_reflns_theta_max 27.46
_diffrn_reflns_theta_min 3.24
_diffrn_standards_number 0
_exptl_absorpt_coefficient_mu 5.084
_exptl_absorpt_correction_T_max 1.000
_exptl_absorpt_correction_T_min 0.751
_exptl_absorpt_correction_type multi-scan
_exptl_absorpt_process_details '(ABSCOR; Higashi, 1995)'
_exptl_crystal_colour black
_exptl_crystal_density_diffrn 3.004
_exptl_crystal_density_method 'not measured'
_exptl_crystal_description needle
_exptl_crystal_F_000 2860
_exptl_crystal_size_max 0.300
_exptl_crystal_size_mid 0.080
_exptl_crystal_size_min 0.060
_refine_diff_density_max 0.842
_refine_diff_density_min -0.424
_refine_ls_abs_structure_details 'Flack (1983), 851 Friedel pairs'
_refine_ls_abs_structure_Flack 0.452(18)
_refine_ls_extinction_method none
_refine_ls_goodness_of_fit_ref 1.061
_refine_ls_matrix_type full
_refine_ls_number_parameters 81
_refine_ls_number_reflns 1929
_refine_ls_number_restraints 0
_refine_ls_restrained_S_all 1.061
_refine_ls_R_factor_gt 0.0195
_refine_ls_shift/su_max 0.001
_refine_ls_structure_factor_coef Fsqd
_refine_ls_weighting_details 'calc w=1/[\s^2^(Fo^2^)+(0.0309P)^2^+0.1672P] where P=(Fo^2^+2Fc^2^)/3'
_refine_ls_weighting_scheme calc
_refine_ls_wR_factor_ref 0.0473
_reflns_number_gt 1843
_reflns_number_total 1929
_reflns_threshold_expression I>2sigma(I)
_cod_data_source_file si2311.cif
_cod_data_source_block I
_cod_original_cell_volume 3368.88(11)
_cod_database_code 2228872
_cod_database_fobs_code 2228872

loop_
_symmetry_equiv_pos_as_xyz
'x, y, z'
'-x, -y, z'
'y, -x, -z'
'-y, x, -z'
'-x+1/2, y, -z+3/4'
'x+1/2, -y, -z+3/4'
'-y+1/2, -x, z+3/4'
'y+1/2, x, z+3/4'
'x+1/2, y+1/2, z+1/2'
'-x+1/2, -y+1/2, z+1/2'
'y+1/2, -x+1/2, -z+1/2'
'-y+1/2, x+1/2, -z+1/2'
'-x+1, y+1/2, -z+5/4'
'x+1, -y+1/2, -z+5/4'
'-y+1, -x+1/2, z+5/4'
'y+1, x+1/2, z+5/4'

loop_
_atom_site_type_symbol
_atom_site_label
_atom_site_fract_x
_atom_site_fract_y
_atom_site_fract_z
_atom_site_U_iso_or_equiv
_atom_site_adp_type
_atom_site_calc_flag
_atom_site_refinement_flags
_atom_site_occupancy
_atom_site_disorder_assembly
_atom_site_disorder_group
Cs Cs 0.31826(2) 0.25 0.125 0.04486(17) Uani d SP 0.974(2) . .
Nb Nb 0.066145(17) 0.072220(17) 0.24995(2) 0.01403(8) Uani d . 1 . .
P P1 0.05549(7) 0.25 0.125 0.0163(2) Uani d S 1 . .
P P2 0.58291(7) 0.25 0.125 0.0161(2) Uani d S 1 . .
S S1 0.04769(5) 0.54216(5) 0.12737(6) 0.01871(18) Uani d . 1 . .
S S2 0.12931(6) 0.14853(5) 0.09924(7) 0.02128(18) Uani d . 1 . .
S S3 0.14510(5) 0.15492(6) 0.38699(7) 0.0232(2) Uani d . 1 . .
S S4 0.22010(5) 0.01370(5) 0.24947(7) 0.02042(18) Uani d . 1 . .
S S5 0.28529(5) 0.48732(5) 0.25169(7) 0.02144(19) Uani d . 1 . .
S S6 0.45621(5) 0.04603(5) 0.12972(6) 0.01928(19) Uani d . 1 . .

loop_
_atom_site_aniso_label
_atom_site_aniso_U_11
_atom_site_aniso_U_22
_atom_site_aniso_U_33
_atom_site_aniso_U_12
_atom_site_aniso_U_13
_atom_site_aniso_U_23
Cs 0.0218(2) 0.0690(3) 0.0438(2) 0 0 0.0247(2)
Nb 0.01411(14) 0.01527(14) 0.01272(13) -0.00014(9) -0.00042(12) -0.00043(12)
P1 0.0171(5) 0.0137(5) 0.0181(5) 0 0 0.0005(5)
P2 0.0191(5) 0.0140(5) 0.0153(5) 0 0 -0.0011(5)
S1 0.0200(4) 0.0213(4) 0.0148(3) 0.0027(3) -0.0025(4) -0.0031(3)
S2 0.0219(4) 0.0167(4) 0.0252(4) 0.0008(3) 0.0066(3) 0.0008(3)
S3 0.0187(4) 0.0246(4) 0.0262(5) 0.0045(4) -0.0045(3) -0.0115(4)
S4 0.0200(4) 0.0236(4) 0.0177(4) 0.0059(3) -0.0015(4) -0.0051(4)
S5 0.0221(4) 0.0227(4) 0.0196(4) -0.0066(3) 0.0028(4) -0.0059(4)
S6 0.0216(4) 0.0201(4) 0.0161(4) 0.0017(4) 0.0013(4) -0.0020(3)

loop_
_atom_type_symbol
_atom_type_description
_atom_type_scat_dispersion_real
_atom_type_scat_dispersion_imag
_atom_type_scat_source
Cs Cs -0.368 2.1192 'International Tables Vol C Tables 4.2.6.8 and 6.1.1.4'
Nb Nb -2.0727 0.6215 'International Tables Vol C Tables 4.2.6.8 and 6.1.1.4'
P P 0.1023 0.0942 'International Tables Vol C Tables 4.2.6.8 and 6.1.1.4'
S S 0.1246 0.1234 'International Tables Vol C Tables 4.2.6.8 and 6.1.1.4'

loop_
_geom_angle_atom_site_label_1
_geom_angle_atom_site_label_2
_geom_angle_atom_site_label_3
_geom_angle_site_symmetry_1
_geom_angle_site_symmetry_3
_geom_angle
_geom_angle_publ_flag
S2 Cs S2 . 14_454 57.52(3) ?
S2 Cs S3 . 10_554 104.92(2) ?
S2 Cs S3 14_454 10_554 91.80(2) ?
S2 Cs S3 . 5 91.80(2) ?
S2 Cs S3 14_454 5 104.92(2) ?
S3 Cs S3 10_554 5 161.04(3) ?
S2 Cs S4 . 11 151.14(2) ?
S2 Cs S4 14_454 11 131.09(2) ?
S3 Cs S4 10_554 11 102.32(2) ?
S3 Cs S4 5 11 59.903(19) ?
S2 Cs S4 . 8_554 131.09(2) ?
S2 Cs S4 14_454 8_554 151.14(2) ?
S3 Cs S4 10_554 8_554 59.903(19) ?
S3 Cs S4 5 8_554 102.32(2) ?
S4 Cs S4 11 8_554 58.06(3) ?
S2 Cs S6 . 14_454 151.57(2) ?
S2 Cs S6 14_454 14_454 95.896(19) ?
S3 Cs S6 10_554 14_454 62.58(2) ?
S3 Cs S6 5 14_454 106.020(19) ?
S4 Cs S6 11 14_454 53.620(18) ?
S4 Cs S6 8_554 14_454 67.27(2) ?
S2 Cs S6 . . 95.896(19) ?
S2 Cs S6 14_454 . 151.57(2) ?
S3 Cs S6 10_554 . 106.020(19) ?
S3 Cs S6 5 . 62.58(2) ?
S4 Cs S6 11 . 67.27(2) ?
S4 Cs S6 8_554 . 53.620(18) ?
S6 Cs S6 14_454 . 111.87(3) ?
S2 Cs S5 . 14_454 54.738(19) ?
S2 Cs S5 14_454 14_454 110.88(2) ?
S3 Cs S5 10_554 14_454 92.93(2) ?
S3 Cs S5 5 14_454 89.45(2) ?
S4 Cs S5 11 14_454 114.78(2) ?
S4 Cs S5 8_554 14_454 78.539(18) ?
S6 Cs S5 14_454 14_454 144.617(19) ?
S6 Cs S5 . 14_454 47.615(17) ?
S2 Cs S5 . . 110.88(2) ?
S2 Cs S5 14_454 . 54.738(19) ?
S3 Cs S5 10_554 . 89.45(2) ?
S3 Cs S5 5 . 92.93(2) ?
S4 Cs S5 11 . 78.539(18) ?
S4 Cs S5 8_554 . 114.78(2) ?
S6 Cs S5 14_454 . 47.615(17) ?
S6 Cs S5 . . 144.616(19) ?
S5 Cs S5 14_454 . 165.52(3) ?
S2 Cs P1 . . 28.759(15) ?
S2 Cs P1 14_454 . 28.759(15) ?
S3 Cs P1 10_554 . 99.482(14) ?
S3 Cs P1 5 . 99.482(14) ?
S4 Cs P1 11 . 150.970(14) ?
S4 Cs P1 8_554 . 150.970(14) ?
S6 Cs P1 14_454 . 124.066(13) ?
S6 Cs P1 . . 124.066(13) ?
S5 Cs P1 14_454 . 82.760(13) ?
S5 Cs P1 . . 82.760(13) ?
S2 Cs P2 . . 151.241(15) ?
S2 Cs P2 14_454 . 151.241(15) ?
S3 Cs P2 10_554 . 80.518(14) ?
S3 Cs P2 5 . 80.518(14) ?
S4 Cs P2 11 . 29.030(14) ?
S4 Cs P2 8_554 . 29.030(14) ?
S6 Cs P2 14_454 . 55.934(13) ?
S6 Cs P2 . . 55.934(13) ?
S5 Cs P2 14_454 . 97.240(13) ?
S5 Cs P2 . . 97.240(13) ?
P1 Cs P2 . . 180 ?
S1 Nb S6 14_454 15_454 104.18(3) ?
S1 Nb S1 14_454 13_444 47.65(4) ?
S6 Nb S1 15_454 13_444 84.90(3) ?
S1 Nb S6 14_454 16_444 84.86(3) ?
S6 Nb S6 15_454 16_444 47.14(4) ?
S1 Nb S6 13_444 16_444 102.86(3) ?
S1 Nb S2 14_454 . 82.33(3) ?
S6 Nb S2 15_454 . 154.30(3) ?
S1 Nb S2 13_444 . 81.46(3) ?
S6 Nb S2 16_444 . 157.94(3) ?
S1 Nb S3 14_454 . 155.09(3) ?
S6 Nb S3 15_454 . 87.62(3) ?
S1 Nb S3 13_444 . 157.05(3) ?
S6 Nb S3 16_444 . 87.58(3) ?
S2 Nb S3 . . 96.58(3) ?
S1 Nb S5 14_454 11_455 125.13(3) ?
S6 Nb S5 15_454 11_455 79.61(3) ?
S1 Nb S5 13_444 11_455 79.19(3) ?
S6 Nb S5 16_444 11_455 125.49(3) ?
S2 Nb S5 . 11_455 76.51(3) ?
S3 Nb S5 . 11_455 78.13(3) ?
S1 Nb S4 14_454 . 81.33(3) ?
S6 Nb S4 15_454 . 126.93(3) ?
S1 Nb S4 13_444 . 127.11(3) ?
S6 Nb S4 16_444 . 82.02(3) ?
S2 Nb S4 . . 78.35(3) ?
S3 Nb S4 . . 74.12(3) ?
S5 Nb S4 11_455 . 139.76(3) ?
S1 Nb Nb 14_454 2 51.888(19) ?
S6 Nb Nb 15_454 2 52.29(2) ?
S1 Nb Nb 13_444 2 51.25(2) ?
S6 Nb Nb 16_444 2 51.61(2) ?
S2 Nb Nb . 2 128.30(2) ?
S3 Nb Nb . 2 135.12(2) ?
S5 Nb Nb 11_455 2 108.56(2) ?
S4 Nb Nb . 2 111.67(2) ?
S2 P1 S2 14_454 . 109.11(7) yes
S2 P1 S5 14_454 8_454 102.92(3) yes
S2 P1 S5 . 8_454 113.21(4) yes
S2 P1 S5 14_454 11_455 113.21(4) yes
S2 P1 S5 . 11_455 102.92(3) yes
S5 P1 S5 8_454 11_455 115.63(7) yes
S2 P1 Cs 14_454 . 54.56(4) ?
S2 P1 Cs . . 54.56(4) ?
S5 P1 Cs 8_454 . 122.18(4) ?
S5 P1 Cs 11_455 . 122.18(4) ?
S3 P2 S3 11 8_554 111.30(8) ?
S3 P2 S4 11 8_554 115.55(4) ?
S3 P2 S4 8_554 8_554 100.12(3) ?
S3 P2 S4 11 11 100.12(3) ?
S3 P2 S4 8_554 11 115.55(4) ?
S4 P2 S4 8_554 11 114.91(8) ?
S3 P2 Cs 11 . 124.35(4) ?
S3 P2 Cs 8_554 . 124.35(4) ?
S4 P2 Cs 8_554 . 57.46(4) ?
S4 P2 Cs 11 . 57.46(4) ?
S1 S1 Nb 2_565 14_454 66.74(3) ?
S1 S1 Nb 2_565 13_454 65.60(3) ?
Nb S1 Nb 14_454 13_454 76.86(3) ?
P1 S2 Nb . . 91.14(3) ?
P1 S2 Cs . . 96.69(4) ?
Nb S2 Cs . . 119.61(3) ?
P2 S3 Nb 12_545 . 93.32(4) ?
P2 S3 Cs 12_545 10 100.09(3) ?
Nb S3 Cs . 10 157.95(4) ?
P2 S4 Nb 12_545 . 91.38(3) ?
P2 S4 Cs 12_545 12_545 93.51(4) ?
Nb S4 Cs . 12_545 115.76(3) ?
P1 S5 Nb 12 12 89.43(3) ?
P1 S5 Cs 12 . 147.09(5) ?
Nb S5 Cs 12 . 108.99(3) ?
S6 S6 Nb 2_655 7_554 67.04(3) ?
S6 S6 Nb 2_655 8_554 65.82(3) ?
Nb S6 Nb 7_554 8_554 76.10(3) ?
S6 S6 Cs 2_655 . 170.46(6) ?
Nb S6 Cs 7_554 . 118.42(3) ?
Nb S6 Cs 8_554 . 106.98(3) ?

loop_
_geom_bond_atom_site_label_1
_geom_bond_atom_site_label_2
_geom_bond_site_symmetry_2
_geom_bond_distance
_geom_bond_publ_flag
Cs S2 . 3.4374(10) ?
Cs S2 14_454 3.4373(10) ?
Cs S3 10_554 3.5468(9) ?
Cs S3 5 3.5468(9) ?
Cs S4 11 3.5646(9) ?
Cs S4 8_554 3.5646(9) ?
Cs S6 14_454 3.9274(9) ?
Cs S6 . 3.9274(9) ?
Cs S5 14_454 4.1733(8) ?
Cs S5 . 4.1733(8) ?
Cs P1 . 4.1906(12) ?
Cs P2 . 4.2206(13) ?
Nb S1 14_454 2.5016(9) yes
Nb S6 15_454 2.5221(9) yes
Nb S1 13_444 2.5238(8) yes
Nb S6 16_444 2.5457(9) yes
Nb S2 . 2.5457(9) yes
Nb S3 . 2.5730(9) yes
Nb S5 11_455 2.5971(9) yes
Nb S4 . 2.6266(9) yes
Nb Nb 2 3.1236(5) yes
P1 S2 14_454 2.0300(11) yes
P1 S2 . 2.0300(11) yes
P1 S5 8_454 2.0413(10) yes
P1 S5 11_455 2.0413(10) yes
P2 S3 11 2.0353(10) yes
P2 S3 8_554 2.0353(10) yes
P2 S4 8_554 2.0519(11) yes
P2 S4 11 2.0519(11) yes
S1 S1 2_565 2.0302(17) yes
S1 Nb 14_454 2.5016(9) ?
S1 Nb 13_454 2.5238(8) ?
S3 P2 12_545 2.0353(10) ?
S3 Cs 10 3.5468(9) ?
S4 P2 12_545 2.0519(11) ?
S4 Cs 12_545 3.5646(9) ?
S5 P1 12 2.0413(10) ?
S5 Nb 12 2.5971(9) ?
S6 S6 2_655 2.0264(17) yes
S6 Nb 7_554 2.5221(9) ?
S6 Nb 8_554 2.5457(9) ?
